data_4089450
loop_
_publ_author_name
'Yu, Xiao-Feng'
'Zhang, Cheng'
'Wang, Zhong-Xia'

_publ_section_title
;
 Rapid and Controlled Polymerization of rac-Lactide Using N,N,O-Chelate
 Zinc Enolate Catalysts
;
_journal_issue 11
_journal_name_full Organometallics
_journal_page_first 3262
_journal_paper_doi 10.1021/om400193z
_journal_volume 32
_journal_year 2013
_chemical_formula_sum 'C33 H32 N3 O P Zn'
_chemical_formula_weight 582.96
_space_group_IT_number 2
_space_group_name_Hall '-P 1'
_space_group_name_H-M_alt 'P -1'
_symmetry_cell_setting triclinic
_symmetry_space_group_name_H-M 'P -1'
_atom_sites_solution_hydrogens geom
_atom_sites_solution_primary direct
_atom_sites_solution_secondary difmap
_audit_creation_method SHELXL-97
_cell_angle_alpha 91.723(2)
_cell_angle_beta 104.828(2)
_cell_angle_gamma 113.929(2)
_cell_formula_units_Z 2
_cell_length_a 9.5464(11)
_cell_length_b 11.1574(13)
_cell_length_c 15.7317(18)
_cell_measurement_reflns_used 4668
_cell_measurement_temperature 294(2)
_cell_measurement_theta_max 26.32
_cell_measurement_theta_min 2.42
_cell_volume 1463.5(3)
_computing_cell_refinement 'Bruker SMART'
_computing_data_collection 'Bruker SMART'
_computing_data_reduction 'Bruker SAINT'
_computing_molecular_graphics 'Bruker SHELXTL'
_computing_publication_material 'Bruker SHELXTL'
_computing_structure_refinement 'SHELXL-97 (Sheldrick, 1997)'
_computing_structure_solution 'SHELXS-97 (Sheldrick, 1990)'
_diffrn_ambient_temperature 294(2)
_diffrn_measured_fraction_theta_full 0.983
_diffrn_measured_fraction_theta_max 0.983
_diffrn_measurement_device_type 'CCD area detector'
_diffrn_measurement_method 'phi and omega scans'
_diffrn_radiation_monochromator graphite
_diffrn_radiation_source 'fine-focus sealed tube'
_diffrn_radiation_type MoK\a
_diffrn_radiation_wavelength 0.71073
_diffrn_reflns_av_R_equivalents 0.0151
_diffrn_reflns_av_sigmaI/netI 0.0288
_diffrn_reflns_limit_h_max 11
_diffrn_reflns_limit_h_min -7
_diffrn_reflns_limit_k_max 10
_diffrn_reflns_limit_k_min -13
_diffrn_reflns_limit_l_max 19
_diffrn_reflns_limit_l_min -19
_diffrn_reflns_number 8313
_diffrn_reflns_theta_full 26.36
_diffrn_reflns_theta_max 26.36
_diffrn_reflns_theta_min 1.35
_exptl_absorpt_coefficient_mu 0.924
_exptl_absorpt_correction_T_max 1.00000
_exptl_absorpt_correction_T_min 0.811778
_exptl_absorpt_correction_type multi-scan
_exptl_absorpt_process_details SADABS
_exptl_crystal_density_diffrn 1.323
_exptl_crystal_density_meas ?
_exptl_crystal_density_method 'not measured'
_exptl_crystal_F_000 608
_exptl_crystal_size_max 0.22
_exptl_crystal_size_mid 0.20
_exptl_crystal_size_min 0.10
_refine_diff_density_max 0.351
_refine_diff_density_min -0.269
_refine_diff_density_rms 0.046
_refine_ls_extinction_method none
_refine_ls_goodness_of_fit_ref 1.020
_refine_ls_hydrogen_treatment constr
_refine_ls_matrix_type full
_refine_ls_number_parameters 354
_refine_ls_number_reflns 5872
_refine_ls_number_restraints 0
_refine_ls_restrained_S_all 1.020
_refine_ls_R_factor_all 0.0454
_refine_ls_R_factor_gt 0.0338
_refine_ls_shift/su_max 0.001
_refine_ls_shift/su_mean 0.000
_refine_ls_structure_factor_coef Fsqd
_refine_ls_weighting_details 'calc w=1/[\s^2^(Fo^2^)+(0.0483P)^2^+0.4954P] where P=(Fo^2^+2Fc^2^)/3'
_refine_ls_weighting_scheme calc
_refine_ls_wR_factor_gt 0.0872
_refine_ls_wR_factor_ref 0.0954
_reflns_number_gt 4833
_reflns_number_total 5872
_reflns_threshold_expression >2sigma(I)
_cod_data_source_file om400193z_si_002.cif
_cod_data_source_block 60312d
_cod_depositor_comments
;
The following automatic conversions were performed:

data item '_exptl_absorpt_correction_type' value 'MULTI-SCAN' was
changed to 'multi-scan' in accordance with the
/home/saulius/struct/COD-crude-data/automatic-downloads/DataCite-retrospective/ACS/depositions/lib/dictionaries/cif_core.dic
dictionary named 'cif_core.dic' version 2.4.2 last updated on
2011-04-26.

data item '_refine_ls_hydrogen_treatment' value 'CONSTR' was changed
to 'constr' in accordance with the
/home/saulius/struct/COD-crude-data/automatic-downloads/DataCite-retrospective/ACS/depositions/lib/dictionaries/cif_core.dic
dictionary named 'cif_core.dic' version 2.4.2 last updated on
2011-04-26.

data item '_symmetry_cell_setting' value 'Triclinic' was changed to
'triclinic' in accordance with the
/home/saulius/struct/COD-crude-data/automatic-downloads/DataCite-retrospective/ACS/depositions/lib/dictionaries/cif_core.dic
dictionary named 'cif_core.dic' version 2.4.2 last updated on
2011-04-26.

data item '_exptl_crystal_density_meas' value 'NONE' was changed to
'?' -- the value is perceived as not measured.

Automatic conversion script
Id: cif_fix_values 6909 2019-04-08 15:41:33Z antanas 
;
_cod_original_sg_symbol_H-M P-1
_cod_database_code 4089450

loop_
_symmetry_equiv_pos_as_xyz
'x, y, z'
'-x, -y, -z'

loop_
_atom_site_label
_atom_site_type_symbol
_atom_site_fract_x
_atom_site_fract_y
_atom_site_fract_z
_atom_site_U_iso_or_equiv
_atom_site_adp_type
_atom_site_occupancy
_atom_site_symmetry_multiplicity
_atom_site_calc_flag
_atom_site_refinement_flags
Zn1 Zn 1.01435(3) 0.82258(3) 0.243804(18) 0.04499(10) Uani 1 1 d .
P1 P 0.66214(6) 0.80548(5) 0.16930(3) 0.03521(13) Uani 1 1 d .
O1 O 0.8934(2) 0.7280(2) 0.32652(13) 0.0684(5) Uani 1 1 d .
N1 N 0.8478(2) 0.87936(17) 0.17241(12) 0.0409(4) Uani 1 1 d .
N2 N 1.0690(2) 1.10305(18) 0.29817(12) 0.0467(4) Uani 1 1 d .
N3 N 1.1287(2) 1.01317(19) 0.32504(12) 0.0478(4) Uani 1 1 d .
C1 C 0.9110(3) 1.0047(2) 0.14417(14) 0.0425(5) Uani 1 1 d .
C2 C 0.8696(3) 1.0233(3) 0.05545(17) 0.0589(6) Uani 1 1 d .
H2 H 0.7943 0.9517 0.0125 0.071 Uiso 1 1 calc R
C3 C 0.9392(4) 1.1476(3) 0.03033(19) 0.0677(8) Uani 1 1 d .
H3 H 0.9079 1.1584 -0.0289 0.081 Uiso 1 1 calc R
C4 C 1.0529(4) 1.2538(3) 0.0916(2) 0.0673(8) Uani 1 1 d .
H4 H 1.0998 1.3361 0.0742 0.081 Uiso 1 1 calc R
C5 C 1.0981(3) 1.2381(3) 0.17989(19) 0.0598(6) Uani 1 1 d .
H5 H 1.1768 1.3097 0.2218 0.072 Uiso 1 1 calc R
C6 C 1.0253(3) 1.1150(2) 0.20575(15) 0.0460(5) Uani 1 1 d .
C7 C 0.9984(5) 1.2749(3) 0.3581(3) 0.0847(10) Uani 1 1 d .
H7A H 1.0781 1.3563 0.3495 0.127 Uiso 1 1 calc R
H7B H 0.9704 1.2900 0.4105 0.127 Uiso 1 1 calc R
H7C H 0.9048 1.2438 0.3074 0.127 Uiso 1 1 calc R
C8 C 1.0638(3) 1.1728(2) 0.36865(18) 0.0570(6) Uani 1 1 d .
C9 C 1.1242(3) 1.1286(3) 0.44282(18) 0.0641(7) Uani 1 1 d .
H9 H 1.1373 1.1585 0.5014 0.077 Uiso 1 1 calc R
C10 C 1.1625(3) 1.0302(3) 0.41394(16) 0.0552(6) Uani 1 1 d .
C11 C 1.2308(4) 0.9464(3) 0.46584(19) 0.0781(9) Uani 1 1 d .
H11A H 1.2027 0.8658 0.4282 0.117 Uiso 1 1 d R
H11B H 1.1882 0.9255 0.5153 0.117 Uiso 1 1 d R
H11C H 1.3454 0.9940 0.4874 0.117 Uiso 1 1 d R
C12 C 1.1282(3) 0.7318(3) 0.19962(19) 0.0593(6) Uani 1 1 d .
H12A H 1.0629 0.6829 0.1408 0.071 Uiso 1 1 calc R
H12B H 1.2274 0.7987 0.1935 0.071 Uiso 1 1 calc R
C13 C 1.1675(5) 0.6372(4) 0.2575(3) 0.1089(14) Uani 1 1 d .
H13A H 1.2456 0.6863 0.3128 0.163 Uiso 1 1 calc R
H13B H 1.2099 0.5898 0.2275 0.163 Uiso 1 1 calc R
H13C H 1.0719 0.5753 0.2688 0.163 Uiso 1 1 calc R
C14 C 0.7404(2) 0.6646(2) 0.30566(13) 0.0382(4) Uani 1 1 d .
C15 C 0.6815(3) 0.5536(2) 0.35817(13) 0.0393(4) Uani 1 1 d .
C16 C 0.7871(3) 0.5055(3) 0.40403(19) 0.0634(7) Uani 1 1 d .
H16 H 0.8923 0.5421 0.4015 0.076 Uiso 1 1 calc R
C17 C 0.7392(4) 0.4041(3) 0.4535(2) 0.0753(9) Uani 1 1 d .
H17 H 0.8125 0.3738 0.4841 0.090 Uiso 1 1 calc R
C18 C 0.5867(4) 0.3484(3) 0.4579(2) 0.0718(8) Uani 1 1 d .
H18 H 0.5544 0.2795 0.4906 0.086 Uiso 1 1 calc R
C19 C 0.4809(4) 0.3950(4) 0.4134(2) 0.0920(11) Uani 1 1 d .
H19 H 0.3761 0.3579 0.4164 0.110 Uiso 1 1 calc R
C20 C 0.5281(3) 0.4972(3) 0.3638(2) 0.0713(8) Uani 1 1 d .
H20 H 0.4544 0.5276 0.3339 0.086 Uiso 1 1 calc R
C21 C 0.6312(3) 0.6867(2) 0.24054(14) 0.0391(4) Uani 1 1 d .
H21 H 0.5245 0.6298 0.2332 0.047 Uiso 1 1 calc R
C22 C 0.5296(3) 0.7179(2) 0.05971(13) 0.0396(5) Uani 1 1 d .
C23 C 0.5931(3) 0.6814(2) -0.00136(14) 0.0456(5) Uani 1 1 d .
H23 H 0.7029 0.7066 0.0129 0.055 Uiso 1 1 calc R
C24 C 0.4940(4) 0.6080(2) -0.08329(16) 0.0565(6) Uani 1 1 d .
H24 H 0.5373 0.5847 -0.1241 0.068 Uiso 1 1 calc R
C25 C 0.3314(4) 0.5694(3) -0.10448(17) 0.0667(8) Uani 1 1 d .
H25 H 0.2650 0.5201 -0.1597 0.080 Uiso 1 1 calc R
C26 C 0.2670(3) 0.6031(3) -0.04461(19) 0.0711(8) Uani 1 1 d .
H26 H 0.1568 0.5761 -0.0592 0.085 Uiso 1 1 calc R
C27 C 0.3650(3) 0.6776(3) 0.03787(17) 0.0570(6) Uani 1 1 d .
H27 H 0.3206 0.7003 0.0783 0.068 Uiso 1 1 calc R
C28 C 0.5892(2) 0.9240(2) 0.19629(13) 0.0384(4) Uani 1 1 d .
C29 C 0.5430(4) 0.9944(3) 0.13308(17) 0.0606(7) Uani 1 1 d .
H29 H 0.5430 0.9771 0.0749 0.073 Uiso 1 1 calc R
C30 C 0.4965(4) 1.0904(3) 0.15569(19) 0.0732(9) Uani 1 1 d .
H30 H 0.4668 1.1380 0.1127 0.088 Uiso 1 1 calc R
C31 C 0.4940(4) 1.1159(3) 0.2402(2) 0.0689(8) Uani 1 1 d .
H31 H 0.4618 1.1800 0.2550 0.083 Uiso 1 1 calc R
C32 C 0.5392(4) 1.0462(3) 0.30361(18) 0.0717(8) Uani 1 1 d .
H32 H 0.5373 1.0632 0.3615 0.086 Uiso 1 1 calc R
C33 C 0.5875(3) 0.9508(3) 0.28205(15) 0.0541(6) Uani 1 1 d .
H33 H 0.6189 0.9047 0.3256 0.065 Uiso 1 1 calc R

loop_
_atom_site_aniso_label
_atom_site_aniso_U_11
_atom_site_aniso_U_22
_atom_site_aniso_U_33
_atom_site_aniso_U_23
_atom_site_aniso_U_13
_atom_site_aniso_U_12
Zn1 0.04084(15) 0.04909(16) 0.05228(17) 0.01999(12) 0.01595(12) 0.02408(12)
P1 0.0386(3) 0.0371(3) 0.0308(3) 0.0073(2) 0.0060(2) 0.0194(2)
O1 0.0391(9) 0.0907(13) 0.0695(12) 0.0512(10) 0.0135(8) 0.0206(9)
N1 0.0412(10) 0.0417(9) 0.0409(9) 0.0156(8) 0.0098(8) 0.0195(8)
N2 0.0482(11) 0.0425(10) 0.0460(10) 0.0082(8) 0.0150(8) 0.0155(9)
N3 0.0478(11) 0.0542(11) 0.0424(10) 0.0139(8) 0.0120(8) 0.0228(9)
C1 0.0436(12) 0.0472(12) 0.0440(12) 0.0174(9) 0.0162(9) 0.0238(10)
C2 0.0677(16) 0.0610(15) 0.0482(14) 0.0226(12) 0.0140(12) 0.0286(13)
C3 0.082(2) 0.0758(19) 0.0603(16) 0.0398(15) 0.0284(15) 0.0424(17)
C4 0.0733(18) 0.0579(16) 0.084(2) 0.0396(15) 0.0384(16) 0.0303(15)
C5 0.0592(16) 0.0476(13) 0.0717(17) 0.0205(12) 0.0241(13) 0.0184(12)
C6 0.0468(12) 0.0451(12) 0.0513(13) 0.0167(10) 0.0192(10) 0.0214(10)
C7 0.103(3) 0.0617(18) 0.104(3) 0.0067(17) 0.048(2) 0.0382(18)
C8 0.0543(14) 0.0475(13) 0.0625(16) 0.0014(11) 0.0245(12) 0.0113(11)
C9 0.0641(17) 0.0643(16) 0.0474(14) -0.0004(12) 0.0203(12) 0.0098(14)
C10 0.0448(13) 0.0644(15) 0.0430(13) 0.0120(11) 0.0101(10) 0.0117(12)
C11 0.0711(19) 0.103(2) 0.0515(16) 0.0271(16) 0.0047(14) 0.0352(18)
C12 0.0570(15) 0.0577(15) 0.0723(17) 0.0141(13) 0.0216(13) 0.0316(13)
C13 0.128(3) 0.123(3) 0.136(3) 0.062(3) 0.053(3) 0.101(3)
C14 0.0398(11) 0.0412(11) 0.0353(10) 0.0096(8) 0.0127(9) 0.0177(9)
C15 0.0463(12) 0.0383(11) 0.0342(10) 0.0086(8) 0.0109(9) 0.0193(9)
C16 0.0606(16) 0.0786(18) 0.0720(17) 0.0419(15) 0.0296(14) 0.0419(14)
C17 0.092(2) 0.0776(19) 0.083(2) 0.0478(17) 0.0353(18) 0.0549(18)
C18 0.087(2) 0.0514(15) 0.0684(18) 0.0285(13) 0.0237(16) 0.0188(15)
C19 0.0573(18) 0.096(2) 0.106(3) 0.059(2) 0.0261(17) 0.0122(17)
C20 0.0464(14) 0.0792(19) 0.084(2) 0.0454(16) 0.0176(14) 0.0212(14)
C21 0.0373(11) 0.0369(10) 0.0408(11) 0.0107(8) 0.0083(9) 0.0150(9)
C22 0.0473(12) 0.0380(10) 0.0335(10) 0.0041(8) 0.0045(9) 0.0228(9)
C23 0.0583(14) 0.0434(12) 0.0414(12) 0.0098(9) 0.0135(10) 0.0283(11)
C24 0.088(2) 0.0486(13) 0.0408(12) 0.0060(10) 0.0175(13) 0.0377(14)
C25 0.089(2) 0.0570(15) 0.0435(14) -0.0087(11) -0.0085(13) 0.0383(15)
C26 0.0553(16) 0.0746(18) 0.0682(18) -0.0162(14) -0.0125(13) 0.0329(15)
C27 0.0504(14) 0.0656(16) 0.0530(14) -0.0082(12) 0.0027(11) 0.0315(13)
C28 0.0410(11) 0.0383(10) 0.0354(10) 0.0037(8) 0.0055(8) 0.0200(9)
C29 0.095(2) 0.0573(15) 0.0421(13) 0.0138(11) 0.0135(13) 0.0482(15)
C30 0.108(2) 0.0612(17) 0.0607(17) 0.0140(13) 0.0055(16) 0.0573(18)
C31 0.083(2) 0.0603(16) 0.0728(19) -0.0010(14) 0.0087(15) 0.0494(16)
C32 0.101(2) 0.091(2) 0.0476(15) 0.0037(14) 0.0188(15) 0.0672(19)
C33 0.0705(16) 0.0662(15) 0.0383(12) 0.0096(11) 0.0099(11) 0.0451(14)

loop_
_atom_type_symbol
_atom_type_description
_atom_type_scat_dispersion_real
_atom_type_scat_dispersion_imag
_atom_type_scat_source
C C 0.0033 0.0016 'International Tables Vol C Tables 4.2.6.8 and 6.1.1.4'
H H 0.0000 0.0000 'International Tables Vol C Tables 4.2.6.8 and 6.1.1.4'
N N 0.0061 0.0033 'International Tables Vol C Tables 4.2.6.8 and 6.1.1.4'
O O 0.0106 0.0060 'International Tables Vol C Tables 4.2.6.8 and 6.1.1.4'
P P 0.1023 0.0942 'International Tables Vol C Tables 4.2.6.8 and 6.1.1.4'
Zn Zn 0.2839 1.4301 'International Tables Vol C Tables 4.2.6.8 and 6.1.1.4'

loop_
_geom_angle_atom_site_label_1
_geom_angle_atom_site_label_2
_geom_angle_atom_site_label_3
_geom_angle
C12 Zn1 O1 114.58(10)
C12 Zn1 N1 128.57(10)
O1 Zn1 N1 97.65(7)
C12 Zn1 N3 124.79(10)
O1 Zn1 N3 95.45(8)
N1 Zn1 N3 88.05(7)
N1 P1 C21 111.75(9)
N1 P1 C28 110.86(10)
C21 P1 C28 110.04(10)
N1 P1 C22 113.45(10)
C21 P1 C22 105.79(10)
C28 P1 C22 104.60(9)
C14 O1 Zn1 124.58(14)
C1 N1 P1 121.61(14)
C1 N1 Zn1 115.09(14)
P1 N1 Zn1 121.66(9)
C8 N2 N3 111.2(2)
C8 N2 C6 129.0(2)
N3 N2 C6 119.76(18)
C10 N3 N2 104.9(2)
C10 N3 Zn1 123.55(16)
N2 N3 Zn1 116.54(14)
C6 C1 C2 117.2(2)
C6 C1 N1 119.71(19)
C2 C1 N1 123.0(2)
C3 C2 C1 121.0(3)
C3 C2 H2 119.5
C1 C2 H2 119.5
C4 C3 C2 120.7(2)
C4 C3 H3 119.6
C2 C3 H3 119.6
C3 C4 C5 119.7(2)
C3 C4 H4 120.2
C5 C4 H4 120.2
C4 C5 C6 119.8(3)
C4 C5 H5 120.1
C6 C5 H5 120.1
C1 C6 C5 121.6(2)
C1 C6 N2 119.80(19)
C5 C6 N2 118.6(2)
C8 C7 H7A 109.5
C8 C7 H7B 109.5
H7A C7 H7B 109.5
C8 C7 H7C 109.5
H7A C7 H7C 109.5
H7B C7 H7C 109.5
N2 C8 C9 106.6(2)
N2 C8 C7 122.5(3)
C9 C8 C7 130.9(3)
C8 C9 C10 106.7(2)
C8 C9 H9 126.7
C10 C9 H9 126.7
N3 C10 C9 110.6(2)
N3 C10 C11 119.3(3)
C9 C10 C11 130.1(3)
C10 C11 H11A 109.5
C10 C11 H11B 109.5
H11A C11 H11B 109.5
C10 C11 H11C 109.5
H11A C11 H11C 109.5
H11B C11 H11C 109.5
C13 C12 Zn1 115.3(2)
C13 C12 H12A 108.4
Zn1 C12 H12A 108.4
C13 C12 H12B 108.4
Zn1 C12 H12B 108.4
H12A C12 H12B 107.5
C12 C13 H13A 109.5
C12 C13 H13B 109.5
H13A C13 H13B 109.5
C12 C13 H13C 109.5
H13A C13 H13C 109.5
H13B C13 H13C 109.5
O1 C14 C21 126.39(19)
O1 C14 C15 114.43(18)
C21 C14 C15 119.16(19)
C20 C15 C16 117.5(2)
C20 C15 C14 123.5(2)
C16 C15 C14 118.9(2)
C17 C16 C15 121.2(3)
C17 C16 H16 119.4
C15 C16 H16 119.4
C18 C17 C16 120.7(3)
C18 C17 H17 119.7
C16 C17 H17 119.7
C17 C18 C19 118.9(3)
C17 C18 H18 120.5
C19 C18 H18 120.5
C18 C19 C20 120.8(3)
C18 C19 H19 119.6
C20 C19 H19 119.6
C15 C20 C19 120.9(3)
C15 C20 H20 119.6
C19 C20 H20 119.6
C14 C21 P1 129.71(17)
C14 C21 H21 115.1
P1 C21 H21 115.1
C23 C22 C27 119.1(2)
C23 C22 P1 119.01(17)
C27 C22 P1 121.71(17)
C24 C23 C22 120.4(2)
C24 C23 H23 119.8
C22 C23 H23 119.8
C25 C24 C23 120.1(2)
C25 C24 H24 120.0
C23 C24 H24 120.0
C26 C25 C24 120.2(2)
C26 C25 H25 119.9
C24 C25 H25 119.9
C25 C26 C27 120.5(3)
C25 C26 H26 119.8
C27 C26 H26 119.8
C22 C27 C26 119.8(2)
C22 C27 H27 120.1
C26 C27 H27 120.1
C33 C28 C29 118.8(2)
C33 C28 P1 120.26(16)
C29 C28 P1 120.88(17)
C28 C29 C30 120.5(2)
C28 C29 H29 119.8
C30 C29 H29 119.8
C31 C30 C29 120.5(2)
C31 C30 H30 119.7
C29 C30 H30 119.7
C30 C31 C32 119.5(2)
C30 C31 H31 120.2
C32 C31 H31 120.2
C31 C32 C33 120.5(2)
C31 C32 H32 119.8
C33 C32 H32 119.8
C28 C33 C32 120.2(2)
C28 C33 H33 119.9
C32 C33 H33 119.9

loop_
_geom_bond_atom_site_label_1
_geom_bond_atom_site_label_2
_geom_bond_distance
Zn1 C12 1.982(3)
Zn1 O1 2.0006(17)
Zn1 N1 2.0336(17)
Zn1 N3 2.141(2)
P1 N1 1.6100(18)
P1 C21 1.744(2)
P1 C28 1.810(2)
P1 C22 1.819(2)
O1 C14 1.283(3)
N1 C1 1.417(3)
N2 C8 1.358(3)
N2 N3 1.370(3)
N2 C6 1.432(3)
N3 C10 1.341(3)
C1 C6 1.393(3)
C1 C2 1.396(3)
C2 C3 1.393(4)
C2 H2 0.9300
C3 C4 1.365(4)
C3 H3 0.9300
C4 C5 1.383(4)
C4 H4 0.9300
C5 C6 1.393(3)
C5 H5 0.9300
C7 C8 1.500(4)
C7 H7A 0.9600
C7 H7B 0.9600
C7 H7C 0.9600
C8 C9 1.363(4)
C9 C10 1.388(4)
C9 H9 0.9300
C10 C11 1.494(4)
C11 H11A 0.9600
C11 H11B 0.9600
C11 H11C 0.9600
C12 C13 1.513(4)
C12 H12A 0.9700
C12 H12B 0.9700
C13 H13A 0.9600
C13 H13B 0.9600
C13 H13C 0.9600
C14 C21 1.369(3)
C14 C15 1.506(3)
C15 C20 1.367(3)
C15 C16 1.384(3)
C16 C17 1.383(4)
C16 H16 0.9300
C17 C18 1.352(4)
C17 H17 0.9300
C18 C19 1.366(5)
C18 H18 0.9300
C19 C20 1.389(4)
C19 H19 0.9300
C20 H20 0.9300
C21 H21 0.9300
C22 C23 1.389(3)
C22 C27 1.389(3)
C23 C24 1.383(3)
C23 H23 0.9300
C24 C25 1.375(4)
C24 H24 0.9300
C25 C26 1.368(4)
C25 H25 0.9300
C26 C27 1.390(3)
C26 H26 0.9300
C27 H27 0.9300
C28 C33 1.379(3)
C28 C29 1.380(3)
C29 C30 1.384(4)
C29 H29 0.9300
C30 C31 1.360(4)
C30 H30 0.9300
C31 C32 1.372(4)
C31 H31 0.9300
C32 C33 1.385(3)
C32 H32 0.9300
C33 H33 0.9300

loop_
_geom_torsion_atom_site_label_1
_geom_torsion_atom_site_label_2
_geom_torsion_atom_site_label_3
_geom_torsion_atom_site_label_4
_geom_torsion
C12 Zn1 O1 C14 -106.0(2)
N1 Zn1 O1 C14 32.9(2)
N3 Zn1 O1 C14 121.6(2)
C21 P1 N1 C1 -159.41(16)
C28 P1 N1 C1 -36.25(19)
C22 P1 N1 C1 81.10(19)
C21 P1 N1 Zn1 5.27(15)
C28 P1 N1 Zn1 128.42(11)
C22 P1 N1 Zn1 -114.23(12)
C12 Zn1 N1 C1 -85.16(18)
O1 Zn1 N1 C1 144.75(16)
N3 Zn1 N1 C1 49.51(15)
C12 Zn1 N1 P1 109.23(15)
O1 Zn1 N1 P1 -20.86(13)
N3 Zn1 N1 P1 -116.10(12)
C8 N2 N3 C10 -0.8(2)
C6 N2 N3 C10 177.8(2)
C8 N2 N3 Zn1 139.74(16)
C6 N2 N3 Zn1 -41.6(2)
C12 Zn1 N3 C10 -96.7(2)
O1 Zn1 N3 C10 28.4(2)
N1 Zn1 N3 C10 125.9(2)
C12 Zn1 N3 N2 130.76(16)
O1 Zn1 N3 N2 -104.13(15)
N1 Zn1 N3 N2 -6.63(15)
P1 N1 C1 C6 114.4(2)
Zn1 N1 C1 C6 -51.2(2)
P1 N1 C1 C2 -68.6(3)
Zn1 N1 C1 C2 125.8(2)
C6 C1 C2 C3 -0.6(4)
N1 C1 C2 C3 -177.6(2)
C1 C2 C3 C4 1.7(4)
C2 C3 C4 C5 -0.8(5)
C3 C4 C5 C6 -1.1(4)
C2 C1 C6 C5 -1.4(3)
N1 C1 C6 C5 175.8(2)
C2 C1 C6 N2 178.0(2)
N1 C1 C6 N2 -4.9(3)
C4 C5 C6 C1 2.2(4)
C4 C5 C6 N2 -177.1(2)
C8 N2 C6 C1 -123.5(3)
N3 N2 C6 C1 58.1(3)
C8 N2 C6 C5 55.8(3)
N3 N2 C6 C5 -122.5(2)
N3 N2 C8 C9 1.1(3)
C6 N2 C8 C9 -177.4(2)
N3 N2 C8 C7 -177.9(2)
C6 N2 C8 C7 3.6(4)
N2 C8 C9 C10 -0.9(3)
C7 C8 C9 C10 178.0(3)
N2 N3 C10 C9 0.3(3)
Zn1 N3 C10 C9 -136.76(19)
N2 N3 C10 C11 179.9(2)
Zn1 N3 C10 C11 42.9(3)
C8 C9 C10 N3 0.4(3)
C8 C9 C10 C11 -179.2(3)
O1 Zn1 C12 C13 -23.3(3)
N1 Zn1 C12 C13 -146.8(2)
N3 Zn1 C12 C13 93.2(3)
Zn1 O1 C14 C21 -25.3(3)
Zn1 O1 C14 C15 152.85(15)
O1 C14 C15 C20 162.2(3)
C21 C14 C15 C20 -19.4(3)
O1 C14 C15 C16 -17.3(3)
C21 C14 C15 C16 161.0(2)
C20 C15 C16 C17 0.1(4)
C14 C15 C16 C17 179.7(3)
C15 C16 C17 C18 0.4(5)
C16 C17 C18 C19 -0.8(5)
C17 C18 C19 C20 0.5(6)
C16 C15 C20 C19 -0.3(5)
C14 C15 C20 C19 -179.9(3)
C18 C19 C20 C15 0.0(6)
O1 C14 C21 P1 -1.6(4)
C15 C14 C21 P1 -179.73(16)
N1 P1 C21 C14 11.6(2)
C28 P1 C21 C14 -112.0(2)
C22 P1 C21 C14 135.5(2)
N1 P1 C22 C23 21.8(2)
C21 P1 C22 C23 -101.08(18)
C28 P1 C22 C23 142.70(17)
N1 P1 C22 C27 -163.24(19)
C21 P1 C22 C27 73.9(2)
C28 P1 C22 C27 -42.3(2)
C27 C22 C23 C24 1.1(3)
P1 C22 C23 C24 176.21(17)
C22 C23 C24 C25 -0.7(3)
C23 C24 C25 C26 -0.1(4)
C24 C25 C26 C27 0.5(5)
C23 C22 C27 C26 -0.7(4)
P1 C22 C27 C26 -175.7(2)
C25 C26 C27 C22 0.0(4)
N1 P1 C28 C33 -95.5(2)
C21 P1 C28 C33 28.6(2)
C22 P1 C28 C33 141.8(2)
N1 P1 C28 C29 80.8(2)
C21 P1 C28 C29 -155.1(2)
C22 P1 C28 C29 -41.9(2)
C33 C28 C29 C30 0.3(4)
P1 C28 C29 C30 -176.1(2)
C28 C29 C30 C31 -0.7(5)
C29 C30 C31 C32 0.5(5)
C30 C31 C32 C33 0.2(5)
C29 C28 C33 C32 0.4(4)
P1 C28 C33 C32 176.8(2)
C31 C32 C33 C28 -0.6(5)
